data_2010387
loop_
_publ_author_name
'Wong, W.-T.'
'Wong, W.-Y.'

_publ_section_title
;
 Triruthenium Alkylidyne Cluster Complexes
 [H~2~Ru~3~(CO)~9~(\m~3~-C<i>X</i>)] (<i>X</i> = Pyridine,
 4-Ethylpyridine)
;
_journal_issue 1
_journal_name_full 'Acta Crystallographica Section C'
_journal_page_first 57
_journal_page_last 60
_journal_paper_doi 10.1107/S010827019400555X
_journal_volume 51
_journal_year 1995
_chemical_formula_moiety 'C15 H7 N1 O9 Ru3'
_chemical_formula_sum 'C15 H7 N O9 Ru3'
_chemical_formula_weight 648.43
_symmetry_cell_setting monoclinic
_symmetry_space_group_name_Hall 'C -2yc'
_symmetry_space_group_name_H-M 'C 1 c 1'
_atom_type_scat_source IntTabIV
_cell_angle_alpha 90.
_cell_angle_beta 131.83(3)
_cell_angle_gamma 90.
_cell_formula_units_Z 4
_cell_length_a 18.585(3)
_cell_length_b 9.5620(10)
_cell_length_c 15.012(4)
_cell_measurement_reflns_used 25
_cell_measurement_temperature 293
_cell_measurement_theta_max 12
_cell_measurement_theta_min 10
_cell_volume 1987.8(11)
_diffrn_measurement_device 'Enraf-Nonius CAD-4'
_diffrn_measurement_method \w-2\q
_diffrn_radiation_type MoK\a
_diffrn_radiation_wavelength 0.71073
_diffrn_reflns_av_R_equivalents 0.022
_diffrn_reflns_limit_h_max 20
_diffrn_reflns_limit_h_min -20
_diffrn_reflns_limit_k_max 10
_diffrn_reflns_limit_k_min 0
_diffrn_reflns_limit_l_max 16
_diffrn_reflns_limit_l_min 0
_diffrn_reflns_number 1456
_diffrn_reflns_theta_max 22.5
_diffrn_standards_decay_% <2
_diffrn_standards_interval_time 120
_diffrn_standards_number 3
_exptl_absorpt_coefficient_mu 2.25
_exptl_absorpt_correction_T_max 0.999
_exptl_absorpt_correction_T_min 0.901
_exptl_absorpt_correction_type empirical
_exptl_crystal_colour orange
_exptl_crystal_density_diffrn 2.163
_exptl_crystal_description block
_exptl_crystal_size_max 0.22
_exptl_crystal_size_mid 0.16
_exptl_crystal_size_min 0.14
_refine_diff_density_max 0.983
_refine_diff_density_min -0.650
_refine_ls_extinction_method none
_refine_ls_goodness_of_fit_obs 1.876
_refine_ls_hydrogen_treatment noref
_refine_ls_number_parameters 126
_refine_ls_number_reflns 1295
_refine_ls_R_factor_obs 0.037
_refine_ls_shift/esd_max 0.04
_refine_ls_structure_factor_coef F
_refine_ls_weighting_details 'w = 4F~o~^2^/[\s^2^(F~o~^2^) + (0.04F~o~^2^)^2^]'
_refine_ls_weighting_scheme calc
_refine_ls_wR_factor_obs 0.050
_reflns_number_observed 1295
_reflns_number_total 1395
_reflns_observed_criterion F~o~>3\s(F~o~)
_cod_data_source_file mu1090.cif
_cod_data_source_block mu1090_structure_1_of_2
_cod_depositor_comments
;
 Adding the _atom_site_type_symbol data item.

 Antanas Vaitkus,
 2017-01-16

The following automatic conversions were performed:

'_refine_ls_weighting_scheme' value ' 4F~o~^2^/[\s^2^(F~o~^2^) +
(0.04F~o~^2^)^2^]' was changed to 'calc'. New tag
'_refine_ls_weighting_details' was created. The value of the new tag
was set to 'w = 4F~o~^2^/[\s^2^(F~o~^2^) + (0.04F~o~^2^)^2^]'.

Automatic conversion script
Id: cif_fix_values 3143 2015-03-26 13:38:13Z robertas 
;
_cod_original_cell_volume 1987.8(12)
_cod_original_sg_symbol_H-M 'C c'
_cod_original_formula_sum 'C15 H7 N1 O9 Ru3'
_cod_database_code 2010387

loop_
_atom_site_label
_atom_site_type_symbol
_atom_site_fract_x
_atom_site_fract_y
_atom_site_fract_z
Ru1 Ru .646 .06082(9) .107
Ru2 Ru .44197(5) .05228(9) -.08242(6)
Ru3 Ru .56793(6) -.12780(8) -.07440(8)
O11 O .6638(6) .3280(10) .2320(7)
O12 O .8308(8) .109(2) .1591(9)
O13 O .7431(8) -.147(2) .3160(10)
O21 O .3069(7) -.0540(10) -.0450(8)
O22 O .2944(7) .0520(10) -.3519(8)
O23 O .4194(6) .3590(10) -.0558(7)
O31 O .7477(7) -.1300(10) -.0419(9)
O32 O .4451(8) -.237(2) -.3263(9)
O33 O .6159(7) -.396(2) .0713(9)
N1 N .5553(5) .1930(10) -.1453(6)
C1 C .5564(5) .0860(10) -.0753(7)
C2 C .5185(7) .168(2) -.2559(9)
C3 C .5112(8) .271(2) -.3280(10)
C4 C .5407(7) .4040(10) -.2841(9)
C5 C .5813(8) .4290(10) -.1700(10)
C6 C .5875(6) .3250(10) -.1021(8)
C11 C .6582(6) .2260(10) .1844(8)
C12 C .7584(8) .090(2) .1354(9)
C13 C .7039(8) -.069(2) .2370(10)
C21 C .3601(7) -.0170(10) -.0550(8)
C22 C .3470(7) .0550(10) -.2497(8)
C23 C .4258(6) .2430(10) -.0664(8)
C31 C .6789(7) -.1290(10) -.0529(9)
C32 C .4919(7) -.1940(10) -.2314(8)
C33 C .5953(8) -.298(2) .0120(10)
H2 H .4957 .0757 -.2876
H3 H .4858 .2480 -.4067
H4 H .5327 .4770 -.3331
H5 H .6054 .5204 -.1359
H6 H .6152 .3450 -.0221
HA H .5329 .0736 .0749
HB H .4519 -.1223 -.1133

loop_
_geom_angle_atom_site_label_1
_geom_angle_atom_site_label_2
_geom_angle_atom_site_label_3
_geom_angle
_geom_angle_publ_flag
Ru2 Ru1 Ru3 61.19(4) yes
Ru1 Ru2 Ru3 57.59(3) yes
Ru1 Ru3 Ru2 61.22(3) yes
Ru1 C1 Ru2 86.7(5) yes
Ru1 C1 Ru3 83.4(3) yes
Ru2 C1 Ru3 86.7(5) yes
C1 N1 C2 121.0(10) yes
C1 N1 C6 122.0(10) yes
C2 N1 C6 118(2) yes
Ru1 HA Ru2 104.5 yes
Ru2 HB Ru3 104.6 yes
Ru2 Ru1 C1 47.0(3) no
Ru2 Ru1 C11 99.9(3) no
Ru2 Ru1 C12 141.3(4) no
Ru2 Ru1 C13 117.8(4) no
Ru3 Ru1 C1 48.3(3) no
Ru3 Ru1 C11 158.7(2) no
Ru3 Ru1 C12 95.5(5) no
Ru3 Ru1 C13 98.6(4) no
C1 Ru1 C11 112.2(5) no
C1 Ru1 C12 94.4(5) no
C1 Ru1 C13 146.4(5) no
C11 Ru1 C12 94.6(6) no
C11 Ru1 C13 99.3(6) no
C12 Ru1 C13 94.6(6) no
Ru1 Ru2 C1 46.3(3) no
Ru1 Ru2 C21 120.7(2) no
Ru1 Ru2 C22 140.9(5) no
Ru1 Ru2 C23 93.7(2) no
Ru3 Ru2 C1 46.3(3) no
Ru3 Ru2 C21 121.6(4) no
Ru3 Ru2 C22 94.4(4) no
Ru3 Ru2 C23 140.9(4) no
C1 Ru2 C21 164.1(4) no
C1 Ru2 C22 94.8(5) no
C1 Ru2 C23 95.0(6) no
C21 Ru2 C22 96.7(5) no
C21 Ru2 C23 95.1(7) no
C22 Ru2 C23 94.1(5) no
Ru1 Ru3 C1 48.3(2) no
Ru1 Ru3 C31 92.4(4) no
Ru1 Ru3 C32 158.1(4) no
Ru1 Ru3 C33 99.3(4) no
Ru2 Ru3 C1 47.0(3) no
Ru2 Ru3 C31 142.8(4) no
Ru2 Ru3 C32 104.0(4) no
Ru2 Ru3 C33 112.5(6) no
C1 Ru3 C31 96.1(5) no
C1 Ru3 C32 109.8(5) no
C1 Ru3 C33 145.7(6) no
C31 Ru3 C32 92.0(6) no
C31 Ru3 C33 96.4(6) no
C32 Ru3 C33 101.5(6) no
Ru1 C1 N1 130.6(5) no
Ru2 C1 N1 123.3(6) no
Ru3 C1 N1 131.0(8) no
N1 C2 C3 123.0(10) no
C2 C3 C4 119.0(10) no
C3 C4 C5 119.0(10) no
C4 C5 C6 120.0(10) no
N1 C6 C5 122(2) no
Ru1 C11 O11 178.0(10) no
Ru1 C12 O12 177.0(10) no
Ru1 C13 O13 177(2) no
Ru2 C21 O21 175.7(8) no
Ru2 C22 O22 174.0(10) no
Ru2 C23 O23 177.0(10) no
Ru3 C31 O31 179(2) no
Ru3 C32 O32 178(2) no
Ru3 C33 O33 175.0(10) no

loop_
_geom_bond_atom_site_label_1
_geom_bond_atom_site_label_2
_geom_bond_distance
_geom_bond_publ_flag
Ru1 Ru2 2.8440(6) yes
Ru1 Ru3 2.7390(10) yes
Ru2 Ru3 2.843(2) yes
Ru1 C1 2.060(8) yes
Ru2 C1 2.080(10) yes
Ru3 C1 2.06(2) yes
N1 C1 1.460(10) yes
N1 C2 1.33(2) yes
N1 C6 1.35(2) yes
C2 C3 1.40(2) yes
C3 C4 1.36(3) yes
C4 C5 1.36(2) yes
C5 C6 1.38(3) yes
Ru1 HA 1.82 yes
Ru2 HA 1.78 yes
Ru2 HB 1.78 yes
Ru3 HB 1.82 yes
Ru1 C11 1.890(10) no
Ru1 C12 1.85(2) no
Ru1 C13 1.920(10) no
Ru2 C21 1.94(2) no
Ru2 C22 1.874(9) no
Ru2 C23 1.890(10) no
Ru3 C31 1.860(10) no
Ru3 C32 1.87(2) no
Ru3 C33 1.92(2) no
O11 C11 1.17(2) no
O12 C12 1.16(2) no
O13 C13 1.17(2) no
O21 C21 1.15(2) no
O22 C22 1.150(10) no
O23 C23 1.14(2) no
O31 C31 1.17(3) no
O32 C32 1.14(2) no
O33 C33 1.17(2) no
